data_7711397
loop_
_publ_author_name
'Wang, Ai'
'Zhang, Yatong'
'Lu, Liping'
'Zhu, Miaoli'
'Yuan, Caixia'
'Feng, Sisi'

_publ_section_title
;
 Seven Ln(III) coordination polymers with two kinds of geometric
 coordination but the same 3D topological property: luminescence sensing
 and magnetic property.
;
_journal_issue 32
_journal_name_full 'Dalton transactions (Cambridge, England : 2003)'
_journal_page_first 12324
_journal_page_last 12333
_journal_paper_doi 10.1039/d2dt01024k
_journal_volume 51
_journal_year 2022
_chemical_formula_moiety 'C18 H13 La N9 O8, H2 O'
_chemical_formula_sum 'C18 H15 La N9 O9'
_chemical_formula_weight 640.30
_space_group_crystal_system triclinic
_space_group_IT_number 2
_space_group_name_Hall '-P 1'
_space_group_name_H-M_alt 'P -1'
_atom_sites_solution_hydrogens mixed
_audit_creation_method SHELXL-2014/7
_audit_update_record
;
2022-07-19 deposited with the CCDC.	2022-07-21 downloaded from the CCDC.
;
_cell_angle_alpha 84.4347(15)
_cell_angle_beta 79.2703(15)
_cell_angle_gamma 67.2952(14)
_cell_formula_units_Z 2
_cell_length_a 9.5199(5)
_cell_length_b 10.4152(6)
_cell_length_c 12.6533(7)
_cell_measurement_reflns_used 9893
_cell_measurement_temperature 296(2)
_cell_measurement_theta_max 27.25
_cell_measurement_theta_min 2.64
_cell_volume 1136.70(11)
_computing_cell_refinement 'Bruker SAINT'
_computing_data_collection 'Bruker APEX2'
_computing_data_reduction 'Bruker SAINT, SADABS and XPREP'
_computing_molecular_graphics 'Bruker SHELXTL'
_computing_publication_material 'Bruker SHELXTL'
_computing_structure_refinement 'SHELXL-2014 (Sheldrick 2014)'
_computing_structure_solution 'SHELXS-97 (Sheldrick 2008)'
_diffrn_ambient_temperature 296(2)
_diffrn_measured_fraction_theta_full 0.999
_diffrn_measured_fraction_theta_max 0.989
_diffrn_measurement_device_type 'Bruker APEX-II CCD'
_diffrn_measurement_method '\w scans'
_diffrn_radiation_type MoK\a
_diffrn_radiation_wavelength 0.71073
_diffrn_reflns_av_R_equivalents 0.0298
_diffrn_reflns_av_unetI/netI 0.0288
_diffrn_reflns_Laue_measured_fraction_full 0.999
_diffrn_reflns_Laue_measured_fraction_max 0.989
_diffrn_reflns_limit_h_max 12
_diffrn_reflns_limit_h_min -12
_diffrn_reflns_limit_k_max 13
_diffrn_reflns_limit_k_min -13
_diffrn_reflns_limit_l_max 16
_diffrn_reflns_limit_l_min -16
_diffrn_reflns_number 24825
_diffrn_reflns_point_group_measured_fraction_full 0.999
_diffrn_reflns_point_group_measured_fraction_max 0.989
_diffrn_reflns_theta_full 25.242
_diffrn_reflns_theta_max 27.248
_diffrn_reflns_theta_min 2.639
_diffrn_source 'Incoatec microsource'
_exptl_absorpt_coefficient_mu 1.950
_exptl_absorpt_correction_T_max 0.7455
_exptl_absorpt_correction_T_min 0.6756
_exptl_absorpt_correction_type multi-scan
_exptl_absorpt_process_details SADABS
_exptl_crystal_colour colorless
_exptl_crystal_density_diffrn 1.871
_exptl_crystal_description block
_exptl_crystal_F_000 630
_exptl_crystal_size_max 0.260
_exptl_crystal_size_mid 0.250
_exptl_crystal_size_min 0.240
_refine_diff_density_max 0.670
_refine_diff_density_min -0.354
_refine_diff_density_rms 0.087
_refine_ls_extinction_method none
_refine_ls_goodness_of_fit_ref 1.080
_refine_ls_hydrogen_treatment constr
_refine_ls_matrix_type full
_refine_ls_number_parameters 390
_refine_ls_number_reflns 5038
_refine_ls_number_restraints 189
_refine_ls_restrained_S_all 1.127
_refine_ls_R_factor_all 0.0281
_refine_ls_R_factor_gt 0.0228
_refine_ls_shift/su_max 0.002
_refine_ls_shift/su_mean 0.000
_refine_ls_structure_factor_coef Fsqd
_refine_ls_weighting_details 'w=1/[\s^2^(Fo^2^)+(0.0197P)^2^+0.8337P] where P=(Fo^2^+2Fc^2^)/3'
_refine_ls_weighting_scheme calc
_refine_ls_wR_factor_gt 0.0466
_refine_ls_wR_factor_ref 0.0482
_reflns_Friedel_coverage 0.000
_reflns_number_gt 4579
_reflns_number_total 5038
_reflns_threshold_expression 'I > 2\s(I)'
_cod_data_source_file d2dt01024k2.cif
_cod_data_source_block LaL66
_cod_database_code 7711397
_shelx_shelxl_version_number 2014/7
_shelx_space_group_comment
;
The symmetry employed for this shelxl refinement is uniquely defined
by the following loop, which should always be used as a source of
symmetry information in preference to the above space-group names.
They are only intended as comments.
;
_shelx_estimated_absorpt_t_min 0.631
_shelx_estimated_absorpt_t_max 0.652

loop_
_space_group_symop_operation_xyz
'x, y, z'
'-x, -y, -z'

loop_
_atom_site_label
_atom_site_type_symbol
_atom_site_fract_x
_atom_site_fract_y
_atom_site_fract_z
_atom_site_U_iso_or_equiv
_atom_site_adp_type
_atom_site_occupancy
_atom_site_site_symmetry_order
_atom_site_calc_flag
_atom_site_refinement_flags_posn
_atom_site_refinement_flags_adp
_atom_site_refinement_flags_occupancy
_atom_site_disorder_assembly
_atom_site_disorder_group
La1 La -0.04276(2) 0.96489(2) 0.68646(2) 0.01360(5) Uani 1 1 d . . . . .
N1 N -0.2741(2) 0.6499(2) 0.63549(16) 0.0205(4) Uani 1 1 d . . . . .
N2 N -0.3018(3) 0.5955(3) 0.73625(18) 0.0363(6) Uani 1 1 d . . . . .
N3 N -0.5051(2) 0.7867(3) 0.70299(19) 0.0361(6) Uani 1 1 d . . . . .
N4A N 0.5823(12) 0.6608(13) 0.3289(10) 0.0256(10) Uani 0.646(17) 1 d D U P A 1
N5A N 0.6009(9) 0.7810(9) 0.3547(7) 0.0360(13) Uani 0.646(17) 1 d D U P A 1
N6A N 0.6698(10) 0.7381(7) 0.1755(6) 0.0447(13) Uani 0.646(17) 1 d D U P A 1
C5A C 0.6542(9) 0.8196(9) 0.2596(7) 0.0394(12) Uani 0.646(17) 1 d D U P A 1
H5A H 0.6694 0.9026 0.2559 0.047 Uiso 0.646(17) 1 d DR U P A 1
C6A C 0.6250(11) 0.6392(8) 0.2259(6) 0.0418(12) Uani 0.646(17) 1 d D U P A 1
H6A H 0.5854 0.5658 0.1875 0.050 Uiso 0.646(17) 1 d DR U P A 1
N4B N 0.573(2) 0.668(2) 0.3284(18) 0.0282(15) Uani 0.354(17) 1 d D U P A 1
N5B N 0.6319(18) 0.7604(19) 0.3352(14) 0.0406(18) Uani 0.354(17) 1 d D U P A 1
N6B N 0.6194(16) 0.7432(13) 0.1632(10) 0.0450(15) Uani 0.354(17) 1 d D U P A 1
C5B C 0.6581(19) 0.8038(18) 0.2300(13) 0.0436(16) Uani 0.354(17) 1 d D U P A 1
H5B H 0.7111 0.8801 0.2177 0.052 Uiso 0.354(17) 1 d DR U P A 1
C6B C 0.5735(18) 0.6525(14) 0.2223(11) 0.0359(15) Uani 0.354(17) 1 d D U P A 1
H6B H 0.4989 0.6401 0.2118 0.043 Uiso 0.354(17) 1 d DR U P A 1
N7 N 0.1043(2) 0.6949(2) 1.06166(15) 0.0199(4) Uani 1 1 d . . . B 1
N8 N 0.2176(3) 0.7327(3) 1.00163(19) 0.0403(6) Uani 1 1 d . . . B 1
N9 N 0.1322(2) 0.8412(2) 1.15962(16) 0.0224(4) Uani 1 1 d . . . C 1
O1 O 0.17630(19) 0.83496(17) 0.54945(14) 0.0283(4) Uani 1 1 d . . . D 1
O2 O 0.26221(19) 0.82531(17) 0.37369(13) 0.0261(4) Uani 1 1 d . . . E 1
O3 O 0.0396(2) 0.70189(18) 0.74916(13) 0.0318(4) Uani 1 1 d . . . F 1
O4 O -0.0491(2) 0.84837(17) 0.88227(14) 0.0286(4) Uani 1 1 d . . . G 1
O5 O -0.15186(19) 0.87012(17) 0.56484(13) 0.0238(4) Uani 1 1 d . . . H 1
O6 O -0.06415(19) 0.85139(16) 0.38877(13) 0.0234(4) Uani 1 1 d . . . I 1
O7 O 0.18994(19) 0.93021(19) 0.77784(14) 0.0312(4) Uani 1 1 d . . . J 1
H7A H 0.1795 0.8814 0.8313 0.047 Uiso 1 1 d R U . J 1
H7B H 0.2805 0.8976 0.7490 0.047 Uiso 1 1 d R U . J 1
O8 O -0.3091(2) 0.9704(2) 0.77677(16) 0.0419(5) Uani 1 1 d . . . K 1
H8A H -0.3378 0.9311 0.8308 0.063 Uiso 1 1 d R U . K 1
H8B H -0.3803 1.0021 0.7420 0.063 Uiso 1 1 d R U . K 1
O9A O 0.5848(15) 0.8582(8) 0.9635(6) 0.091(3) Uani 0.60(2) 1 d . U P L 1
H9A H 0.5802 0.8696 1.0281 0.136 Uiso 0.60(2) 1 d R U P L 1
H9B H 0.6003 0.9245 0.9293 0.136 Uiso 0.60(2) 1 d R U P L 1
O9B O 0.650(2) 0.8911(13) 0.9822(9) 0.079(5) Uani 0.40(2) 1 d . U P L 2
H9C H 0.7323 0.8798 0.9423 0.119 Uiso 0.40(2) 1 d R U P L 2
H9D H 0.6696 0.8638 1.0428 0.119 Uiso 0.40(2) 1 d R U P L 2
C1 C 0.2690(2) 0.7791(2) 0.46788(19) 0.0180(5) Uani 1 1 d . . . . .
C2 C 0.3941(2) 0.6375(2) 0.48495(18) 0.0161(5) Uani 1 1 d . . . . .
C3 C 0.5336(3) 0.5814(2) 0.41562(18) 0.0192(5) Uani 1 1 d D U . . .
C4 C 0.3628(3) 0.5528(2) 0.57019(18) 0.0197(5) Uani 1 1 d . . . . .
H4 H 0.2711 0.5868 0.6184 0.024 Uiso 1 1 calc R U . . .
C7 C 0.0017(3) 0.7273(2) 0.84684(19) 0.0207(5) Uani 1 1 d . . . . .
C8 C 0.0093(3) 0.6078(2) 0.92643(18) 0.0186(5) Uani 1 1 d . . . . .
C9 C 0.0513(3) 0.5969(2) 1.02755(19) 0.0185(5) Uani 1 1 d . . . . .
C10 C -0.0412(3) 0.5087(2) 0.90031(19) 0.0205(5) Uani 1 1 d . . . . .
H10 H -0.0687 0.5132 0.8329 0.025 Uiso 1 1 calc R U . . .
C11 C 0.0566(3) 0.7604(3) 1.1541(2) 0.0238(5) Uani 1 1 d . . . . .
H11 H -0.0200 0.7505 1.2078 0.029 Uiso 1 1 calc R U . B 1
C12 C 0.2289(3) 0.8202(3) 1.0650(2) 0.0388(7) Uani 1 1 d . . . . .
H12 H 0.2986 0.8643 1.0457 0.047 Uiso 1 1 calc R U . B 1
C13 C -0.1333(3) 0.5788(2) 0.56587(18) 0.0176(5) Uani 1 1 d . . . . .
C14 C -0.3974(3) 0.7627(3) 0.6179(2) 0.0276(6) Uani 1 1 d . . . . .
H14 H -0.4055 0.8162 0.5544 0.033 Uiso 1 1 calc R U . . .
C15 C -0.4412(3) 0.6823(3) 0.7724(2) 0.0418(7) Uani 1 1 d . . . . .
H15 H -0.4926 0.6728 0.8410 0.050 Uiso 1 1 calc R U . . .
C16 C -0.0968(2) 0.8031(2) 0.48008(19) 0.0176(5) Uani 1 1 d . . . . .
C17 C -0.0584(3) 0.6473(2) 0.49001(18) 0.0173(5) Uani 1 1 d . . . . .
C18 C -0.0749(3) 0.4347(2) 0.57545(19) 0.0192(5) Uani 1 1 d . . . . .
H18 H -0.1265 0.3916 0.6272 0.023 Uiso 1 1 calc R U . . .

loop_
_atom_site_aniso_label
_atom_site_aniso_U_11
_atom_site_aniso_U_22
_atom_site_aniso_U_33
_atom_site_aniso_U_23
_atom_site_aniso_U_13
_atom_site_aniso_U_12
La1 0.01784(7) 0.00953(7) 0.01197(7) 0.00103(5) -0.00179(5) -0.00414(5)
N1 0.0216(10) 0.0184(10) 0.0190(10) -0.0012(8) 0.0015(8) -0.0066(9)
N2 0.0349(13) 0.0401(14) 0.0220(12) 0.0028(10) 0.0044(10) -0.0064(11)
N3 0.0228(11) 0.0396(14) 0.0388(14) -0.0076(11) 0.0021(10) -0.0058(10)
N4A 0.0227(18) 0.0186(18) 0.0267(15) 0.0087(15) 0.0012(15) -0.0029(15)
N5A 0.036(3) 0.034(3) 0.040(3) 0.007(2) -0.001(2) -0.020(2)
N6A 0.041(2) 0.0450(18) 0.038(2) 0.0164(16) 0.007(2) -0.014(2)
C5A 0.0374(18) 0.038(2) 0.042(3) 0.0146(19) 0.001(2) -0.0199(17)
C6A 0.039(2) 0.0380(19) 0.0338(17) 0.0085(16) 0.007(2) -0.007(2)
N4B 0.025(2) 0.023(2) 0.027(2) 0.009(2) 0.004(2) -0.005(2)
N5B 0.038(3) 0.040(3) 0.041(3) 0.010(3) 0.003(3) -0.019(3)
N6B 0.039(3) 0.046(2) 0.038(2) 0.017(2) 0.004(2) -0.011(2)
C5B 0.040(2) 0.041(3) 0.041(3) 0.015(2) 0.006(3) -0.015(2)
C6B 0.030(3) 0.037(2) 0.030(2) 0.010(2) 0.003(3) -0.007(2)
N7 0.0298(11) 0.0188(10) 0.0162(10) 0.0011(8) -0.0038(8) -0.0148(9)
N8 0.0499(15) 0.0536(16) 0.0315(13) -0.0168(12) 0.0109(11) -0.0390(13)
N9 0.0296(11) 0.0195(11) 0.0203(11) -0.0034(8) -0.0032(9) -0.0115(9)
O1 0.0276(9) 0.0170(9) 0.0281(10) -0.0009(7) 0.0073(8) -0.0004(7)
O2 0.0275(9) 0.0201(9) 0.0219(9) 0.0050(7) -0.0074(7) 0.0010(7)
O3 0.0572(12) 0.0201(9) 0.0141(9) 0.0030(7) -0.0005(8) -0.0134(9)
O4 0.0448(11) 0.0144(9) 0.0231(9) 0.0024(7) -0.0019(8) -0.0096(8)
O5 0.0324(9) 0.0194(9) 0.0202(9) -0.0047(7) -0.0029(7) -0.0102(8)
O6 0.0340(9) 0.0162(8) 0.0203(9) 0.0034(7) 0.0003(7) -0.0126(7)
O7 0.0210(9) 0.0375(11) 0.0301(10) 0.0057(8) -0.0045(8) -0.0072(8)
O8 0.0321(10) 0.0602(14) 0.0338(11) 0.0070(10) -0.0007(9) -0.0218(10)
O9A 0.100(5) 0.115(5) 0.058(3) 0.021(3) 0.011(3) -0.058(4)
O9B 0.078(7) 0.086(6) 0.046(5) 0.038(4) 0.016(4) -0.022(4)
C1 0.0169(11) 0.0118(11) 0.0243(13) 0.0014(10) -0.0025(10) -0.0052(9)
C2 0.0166(10) 0.0129(11) 0.0173(12) 0.0005(9) -0.0044(9) -0.0032(9)
C3 0.0206(11) 0.0177(11) 0.0173(11) 0.0048(9) -0.0019(9) -0.0067(9)
C4 0.0174(11) 0.0181(12) 0.0179(12) 0.0008(9) 0.0013(9) -0.0028(10)
C7 0.0256(12) 0.0164(12) 0.0206(13) 0.0062(10) -0.0058(10) -0.0093(10)
C8 0.0253(12) 0.0144(11) 0.0156(12) 0.0020(9) -0.0037(9) -0.0073(10)
C9 0.0246(12) 0.0125(11) 0.0197(12) -0.0008(9) -0.0038(10) -0.0082(10)
C10 0.0324(13) 0.0179(12) 0.0144(12) 0.0027(9) -0.0097(10) -0.0108(10)
C11 0.0294(13) 0.0239(13) 0.0212(13) -0.0047(10) 0.0009(10) -0.0148(11)
C12 0.0450(17) 0.0492(19) 0.0357(17) -0.0137(14) 0.0055(13) -0.0348(15)
C13 0.0188(11) 0.0171(12) 0.0160(12) -0.0011(9) -0.0015(9) -0.0063(9)
C14 0.0240(13) 0.0255(14) 0.0317(15) -0.0017(11) -0.0053(11) -0.0069(11)
C15 0.0332(15) 0.0497(19) 0.0302(16) -0.0024(14) 0.0083(13) -0.0081(14)
C16 0.0160(10) 0.0142(11) 0.0236(13) 0.0009(10) -0.0059(9) -0.0059(9)
C17 0.0237(11) 0.0141(11) 0.0165(12) 0.0003(9) -0.0053(9) -0.0088(10)
C18 0.0245(12) 0.0190(12) 0.0166(12) 0.0028(9) -0.0010(9) -0.0125(10)

loop_
_atom_type_symbol
_atom_type_description
_atom_type_scat_dispersion_real
_atom_type_scat_dispersion_imag
_atom_type_scat_source
C C 0.0033 0.0016 'International Tables Vol C Tables 4.2.6.8 and 6.1.1.4'
H H 0.0000 0.0000 'International Tables Vol C Tables 4.2.6.8 and 6.1.1.4'
N N 0.0061 0.0033 'International Tables Vol C Tables 4.2.6.8 and 6.1.1.4'
O O 0.0106 0.0060 'International Tables Vol C Tables 4.2.6.8 and 6.1.1.4'
La La -0.2871 2.4523 'International Tables Vol C Tables 4.2.6.8 and 6.1.1.4'

loop_
_geom_angle_atom_site_label_1
_geom_angle_atom_site_label_2
_geom_angle_atom_site_label_3
_geom_angle
_geom_angle_site_symmetry_1
_geom_angle_site_symmetry_3
_geom_angle_publ_flag
O5 La1 O1 73.93(6) . . ?
O5 La1 O6 118.06(5) . 2_576 ?
O1 La1 O6 78.03(5) . 2_576 ?
O5 La1 O2 75.27(6) . 2_576 ?
O1 La1 O2 118.84(6) . 2_576 ?
O6 La1 O2 72.08(6) 2_576 2_576 ?
O5 La1 O8 70.15(6) . . ?
O1 La1 O8 140.30(6) . . ?
O6 La1 O8 134.46(6) 2_576 . ?
O2 La1 O8 67.22(6) 2_576 . ?
O5 La1 O7 147.06(6) . . ?
O1 La1 O7 78.23(6) . . ?
O6 La1 O7 71.82(6) 2_576 . ?
O2 La1 O7 135.01(6) 2_576 . ?
O8 La1 O7 127.58(6) . . ?
O5 La1 O3 77.33(6) . . ?
O1 La1 O3 74.25(5) . . ?
O6 La1 O3 142.72(6) 2_576 . ?
O2 La1 O3 144.05(6) 2_576 . ?
O8 La1 O3 81.86(6) . . ?
O7 La1 O3 78.46(6) . . ?
O5 La1 O4 113.01(5) . . ?
O1 La1 O4 115.89(5) . . ?
O6 La1 O4 128.90(5) 2_576 . ?
O2 La1 O4 124.56(5) 2_576 . ?
O8 La1 O4 65.69(6) . . ?
O7 La1 O4 64.62(6) . . ?
O3 La1 O4 49.32(5) . . ?
O5 La1 N9 140.80(6) . 2_577 ?
O1 La1 N9 143.00(6) . 2_577 ?
O6 La1 N9 73.08(6) 2_576 2_577 ?
O2 La1 N9 73.30(6) 2_576 2_577 ?
O8 La1 N9 76.41(6) . 2_577 ?
O7 La1 N9 71.19(6) . 2_577 ?
O3 La1 N9 117.90(6) . 2_577 ?
O4 La1 N9 68.73(6) . 2_577 ?
C14 N1 N2 109.6(2) . . ?
C14 N1 C13 130.9(2) . . ?
N2 N1 C13 119.35(19) . . ?
C15 N2 N1 101.9(2) . . ?
C14 N3 C15 103.1(2) . . ?
C6A N4A N5A 110.3(8) . . ?
C5A N5A N4A 100.4(7) . . ?
C6A N6A C5A 101.6(6) . . ?
N5A C5A N6A 116.3(7) . . ?
N5A C5A H5A 116.0 . . ?
N6A C5A H5A 127.5 . . ?
N5A C5A H5B 145.4 . . ?
N6A C5A H5B 97.1 . . ?
H5A C5A H5B 33.3 . . ?
N4A C6A N6A 111.4(8) . . ?
N4A C6A H6A 118.9 . . ?
N6A C6A H6A 126.5 . . ?
N4A C6A H6B 94.5 . . ?
N6A C6A H6B 117.2 . . ?
H6A C6A H6B 44.6 . . ?
N5B N4B C6B 108.5(15) . . ?
N5B N4B C3 126(2) . . ?
C6B N4B C3 125(2) . . ?
N4B N5B C5B 102.8(17) . . ?
C5B N6B C6B 104.3(12) . . ?
N6B C5B N5B 114.1(15) . . ?
N6B C5B H5A 149.6 . . ?
N5B C5B H5A 91.6 . . ?
N6B C5B H5B 131.4 . . ?
N5B C5B H5B 114.5 . . ?
H5A C5B H5B 29.2 . . ?
N6B C6B N4B 110.0(14) . . ?
N6B C6B H6A 117.9 . . ?
N4B C6B H6A 127.0 . . ?
N6B C6B H6B 120.2 . . ?
N4B C6B H6B 113.3 . . ?
H6A C6B H6B 59.5 . . ?
C11 N7 N8 109.47(19) . . ?
C11 N7 C9 127.1(2) . . ?
N8 N7 C9 123.45(19) . . ?
C12 N8 N7 101.9(2) . . ?
C11 N9 C12 102.6(2) . . ?
C11 N9 La1 122.63(16) . 2_577 ?
C12 N9 La1 133.42(17) . 2_577 ?
C1 O1 La1 168.98(16) . . ?
C1 O2 La1 125.44(14) . 2_576 ?
C7 O3 La1 94.42(14) . . ?
C7 O4 La1 92.94(14) . . ?
C16 O5 La1 133.78(15) . . ?
C16 O6 La1 135.99(15) . 2_576 ?
La1 O7 H7A 103.8 . . ?
La1 O7 H7B 125.0 . . ?
H7A O7 H7B 107.7 . . ?
La1 O8 H8A 132.6 . . ?
La1 O8 H8B 118.3 . . ?
H8A O8 H8B 107.6 . . ?
H9A O9A H9B 107.6 . . ?
H9C O9B H9D 107.7 . . ?
O2 C1 O1 125.7(2) . . ?
O2 C1 C2 117.4(2) . . ?
O1 C1 C2 116.8(2) . . ?
C4 C2 C3 117.1(2) . . ?
C4 C2 C1 118.17(19) . . ?
C3 C2 C1 124.5(2) . . ?
C4 C3 C2 122.0(2) 2_666 . ?
C4 C3 N4B 119.1(7) 2_666 . ?
C2 C3 N4B 118.8(7) . . ?
C3 C4 C2 120.9(2) 2_666 . ?
C3 C4 H4 119.6 2_666 . ?
C2 C4 H4 119.6 . . ?
O3 C7 O4 123.2(2) . . ?
O3 C7 C8 118.4(2) . . ?
O4 C7 C8 118.3(2) . . ?
C10 C8 C9 117.9(2) . . ?
C10 C8 C7 117.5(2) . . ?
C9 C8 C7 124.4(2) . . ?
C10 C9 C8 120.9(2) 2_567 . ?
C10 C9 N7 117.3(2) 2_567 . ?
C8 C9 N7 121.8(2) . . ?
C9 C10 C8 121.2(2) 2_567 . ?
C9 C10 H10 119.4 2_567 . ?
C8 C10 H10 119.4 . . ?
N9 C11 N7 110.9(2) . . ?
N9 C11 H11 124.6 . . ?
N7 C11 H11 124.6 . . ?
N8 C12 N9 115.2(2) . . ?
N8 C12 H12 122.4 . . ?
N9 C12 H12 122.4 . . ?
C18 C13 C17 120.7(2) . . ?
C18 C13 N1 116.1(2) . . ?
C17 C13 N1 123.1(2) . . ?
N3 C14 N1 110.1(2) . . ?
N3 C14 H14 124.9 . . ?
N1 C14 H14 124.9 . . ?
N2 C15 N3 115.3(3) . . ?
N2 C15 H15 122.4 . . ?
N3 C15 H15 122.4 . . ?
O6 C16 O5 126.1(2) . . ?
O6 C16 C17 116.8(2) . . ?
O5 C16 C17 117.0(2) . . ?
C18 C17 C13 117.3(2) 2_566 . ?
C18 C17 C16 116.0(2) 2_566 . ?
C13 C17 C16 126.3(2) . . ?
C13 C18 C17 122.0(2) . 2_566 ?
C13 C18 H18 119.0 . . ?
C17 C18 H18 119.0 2_566 . ?

loop_
_geom_bond_atom_site_label_1
_geom_bond_atom_site_label_2
_geom_bond_distance
_geom_bond_site_symmetry_2
_geom_bond_publ_flag
La1 O5 2.4702(16) . ?
La1 O1 2.4730(16) . ?
La1 O6 2.5283(16) 2_576 ?
La1 O2 2.5424(16) 2_576 ?
La1 O8 2.5613(18) . ?
La1 O7 2.5749(17) . ?
La1 O3 2.6268(17) . ?
La1 O4 2.6520(17) . ?
La1 N9 2.7230(19) 2_577 ?
N1 C14 1.338(3) . ?
N1 N2 1.366(3) . ?
N1 C13 1.429(3) . ?
N2 C15 1.309(4) . ?
N3 C14 1.310(3) . ?
N3 C15 1.352(4) . ?
N4A C6A 1.305(12) . ?
N4A N5A 1.406(19) . ?
N5A C5A 1.304(8) . ?
N6A C6A 1.327(8) . ?
N6A C5A 1.376(9) . ?
C5A H5A 0.9251 . ?
C5A H5B 1.0312 . ?
C6A H6A 1.1524 . ?
C6A H6B 1.2428 . ?
N4B N5B 1.31(4) . ?
N4B C6B 1.37(2) . ?
N4B C3 1.443(17) . ?
N5B C5B 1.372(16) . ?
N6B C5B 1.284(17) . ?
N6B C6B 1.305(14) . ?
C5B H5A 1.1582 . ?
C5B H5B 1.0806 . ?
C6B H6A 1.0013 . ?
C6B H6B 0.8047 . ?
N7 C11 1.326(3) . ?
N7 N8 1.363(3) . ?
N7 C9 1.431(3) . ?
N8 C12 1.317(3) . ?
N9 C11 1.315(3) . ?
N9 C12 1.347(3) . ?
N9 La1 2.7231(19) 2_577 ?
O1 C1 1.250(3) . ?
O2 C1 1.245(3) . ?
O2 La1 2.5424(16) 2_576 ?
O3 C7 1.246(3) . ?
O4 C7 1.258(3) . ?
O5 C16 1.251(3) . ?
O6 C16 1.248(3) . ?
O6 La1 2.5283(15) 2_576 ?
O7 H7A 0.8200 . ?
O7 H7B 0.8200 . ?
O8 H8A 0.8199 . ?
O8 H8B 0.8199 . ?
O9A H9A 0.8274 . ?
O9A H9B 0.8259 . ?
O9B H9C 0.8199 . ?
O9B H9D 0.8200 . ?
C1 C2 1.523(3) . ?
C2 C4 1.389(3) . ?
C2 C3 1.394(3) . ?
C3 C4 1.382(3) 2_666 ?
C4 C3 1.382(3) 2_666 ?
C4 H4 0.9300 . ?
C7 C8 1.512(3) . ?
C8 C10 1.383(3) . ?
C8 C9 1.392(3) . ?
C9 C10 1.381(3) 2_567 ?
C10 C9 1.381(3) 2_567 ?
C10 H10 0.9300 . ?
C11 H11 0.9300 . ?
C12 H12 0.9300 . ?
C13 C18 1.386(3) . ?
C13 C17 1.394(3) . ?
C14 H14 0.9300 . ?
C15 H15 0.9300 . ?
C16 C17 1.517(3) . ?
C17 C18 1.391(3) 2_566 ?
C18 C17 1.391(3) 2_566 ?
C18 H18 0.9300 . ?

loop_
_geom_hbond_atom_site_label_D
_geom_hbond_atom_site_label_H
_geom_hbond_atom_site_label_A
_geom_hbond_distance_DH
_geom_hbond_distance_HA
_geom_hbond_distance_DA
_geom_hbond_angle_DHA
_geom_hbond_site_symmetry_A
C5A H5A O7 0.93 2.54 3.420(9) 159.1 2_676
C5B H5B O7 1.08 2.50 3.57(2) 169.9 2_676
C5A H5A O7 0.93 2.54 3.420(9) 159.1 2_676
C5B H5B O7 1.08 2.50 3.57(2) 169.9 2_676
O7 H7A N8 0.82 2.53 3.324(3) 164.3 .
O7 H7A O4 0.82 2.30 2.794(2) 119.4 .
O7 H7B N3 0.82 1.93 2.731(3) 167.3 1_655
O8 H8A O9A 0.82 1.91 2.731(8) 173.9 1_455
O9A H9A N6A 0.83 2.30 2.964(11) 138.0 1_556
O9A H9A N6B 0.83 2.05 2.710(15) 135.9 1_556
O9A H9B O8 0.83 2.05 2.731(8) 138.9 1_655
C4 H4 O3 0.93 2.45 3.378(3) 172.4 .
C10 H10 N2 0.93 2.55 3.333(3) 142.3 .
C11 H11 O6 0.93 2.51 3.077(3) 119.7 1_556
C14 H14 N5A 0.93 2.57 3.320(9) 137.4 1_455
